data_4080068
loop_
_publ_author_name
'Fasulo, Meg E.'
'Calimano, Elisa'
'Buchanan, J. Matthew'
'Tilley, T. Don'

_publ_section_title
;
 Multiple Si--H Bond Activations
 bytBu2PCH2CH2PtBu2andtBu2PCH2PtBu2Di(phosphine) Complexes of Rhodium and
 Iridium
;
_journal_issue 4
_journal_name_full Organometallics
_journal_page_first 1016
_journal_paper_doi 10.1021/om300943e
_journal_volume 32
_journal_year 2013
_chemical_formula_sum 'C37 H59 P2 Rh Si'
_chemical_formula_weight 696.78
_chemical_name_systematic
; 
 ? 
;
_space_group_IT_number 14
_symmetry_cell_setting monoclinic
_symmetry_space_group_name_Hall '-P 2ybc'
_symmetry_space_group_name_H-M 'P 1 21/c 1'
_atom_sites_solution_hydrogens geom
_atom_sites_solution_primary direct
_atom_sites_solution_secondary difmap
_audit_creation_method SHELXL-97
_cell_angle_alpha 90.00
_cell_angle_beta 107.489(9)
_cell_angle_gamma 90.00
_cell_formula_units_Z 4
_cell_length_a 13.219(10)
_cell_length_b 13.688(10)
_cell_length_c 21.101(16)
_cell_measurement_reflns_used 4051
_cell_measurement_temperature 105(2)
_cell_measurement_theta_max 22.990
_cell_measurement_theta_min 3.232
_cell_volume 3642(5)
_computing_cell_refinement 'Bruker APEX2 v. 2009.1'
_computing_data_collection 'Bruker APEX2 v. 2009.1'
_computing_data_reduction 'Bruker APEX2 v. 2009.1'
_computing_molecular_graphics ORTEP-32
_computing_publication_material CIFTAB
_computing_structure_refinement 'SHELXL-97 (Sheldrick, 2008)'
_computing_structure_solution 'SHELXS-97 (Sheldrick, 2008)'
_diffrn_ambient_temperature 105(2)
_diffrn_detector_area_resol_mean 8.192
_diffrn_measured_fraction_theta_full 0.973
_diffrn_measured_fraction_theta_max 0.973
_diffrn_measurement_device_type 'Bruker SMART 1000 CCD'
_diffrn_measurement_method '\w scans'
_diffrn_radiation_monochromator graphite
_diffrn_radiation_source 'fine-focus sealed tube'
_diffrn_radiation_type MoK\a
_diffrn_radiation_wavelength 0.71073
_diffrn_reflns_av_R_equivalents 0.0645
_diffrn_reflns_av_sigmaI/netI 0.0823
_diffrn_reflns_limit_h_max 14
_diffrn_reflns_limit_h_min -13
_diffrn_reflns_limit_k_max 11
_diffrn_reflns_limit_k_min -14
_diffrn_reflns_limit_l_max 22
_diffrn_reflns_limit_l_min -23
_diffrn_reflns_number 13460
_diffrn_reflns_theta_full 22.99
_diffrn_reflns_theta_max 22.99
_diffrn_reflns_theta_min 3.23
_exptl_absorpt_coefficient_mu 0.613
_exptl_absorpt_correction_T_max 0.9583
_exptl_absorpt_correction_T_min 0.9083
_exptl_absorpt_correction_type multi-scan
_exptl_absorpt_process_details SADABS
_exptl_crystal_colour yellow
_exptl_crystal_density_diffrn 1.271
_exptl_crystal_density_method 'not measured'
_exptl_crystal_description plate
_exptl_crystal_F_000 1480
_exptl_crystal_size_max 0.16
_exptl_crystal_size_mid 0.11
_exptl_crystal_size_min 0.07
_refine_diff_density_max 0.541
_refine_diff_density_min -0.715
_refine_diff_density_rms 0.095
_refine_ls_extinction_method none
_refine_ls_goodness_of_fit_ref 1.027
_refine_ls_hydrogen_treatment mixed
_refine_ls_matrix_type full
_refine_ls_number_parameters 390
_refine_ls_number_reflns 4927
_refine_ls_number_restraints 0
_refine_ls_restrained_S_all 1.027
_refine_ls_R_factor_all 0.0902
_refine_ls_R_factor_gt 0.0422
_refine_ls_shift/su_max 0.001
_refine_ls_shift/su_mean 0.000
_refine_ls_structure_factor_coef Fsqd
_refine_ls_weighting_details 'calc w=1/[\s^2^(Fo^2^)+(0.0333P)^2^+1.8120P] where P=(Fo^2^+2Fc^2^)/3'
_refine_ls_weighting_scheme calc
_refine_ls_wR_factor_gt 0.0794
_refine_ls_wR_factor_ref 0.0981
_reflns_number_gt 3150
_reflns_number_total 4927
_reflns_threshold_expression >2sigma(I)
_cod_data_source_file om300943e_si_001.cif
_cod_data_source_block shelxl
_cod_original_sg_symbol_H-M 'P 21/c'
_cod_database_code 4080068

loop_
_symmetry_equiv_pos_as_xyz
'x, y, z'
'-x, y+1/2, -z+1/2'
'-x, -y, -z'
'x, -y-1/2, z-1/2'

loop_
_atom_site_label
_atom_site_type_symbol
_atom_site_fract_x
_atom_site_fract_y
_atom_site_fract_z
_atom_site_U_iso_or_equiv
_atom_site_adp_type
_atom_site_occupancy
_atom_site_symmetry_multiplicity
_atom_site_calc_flag
_atom_site_refinement_flags
C1 C 0.1663(4) 0.1536(4) 0.9601(3) 0.0371(15) Uani 1 1 d .
H1A H 0.1777 0.1448 1.0083 0.044 Uiso 1 1 calc R
H1B H 0.0916 0.1366 0.9367 0.044 Uiso 1 1 calc R
C2 C 0.2390(4) 0.0824(4) 0.9378(2) 0.0352(15) Uani 1 1 d .
H2A H 0.2063 0.0167 0.9318 0.042 Uiso 1 1 calc R
H2B H 0.3078 0.0778 0.9732 0.042 Uiso 1 1 calc R
C3 C 0.2843(5) 0.3292(4) 1.0237(2) 0.0386(15) Uani 1 1 d .
C4 C 0.3777(5) 0.2560(4) 1.0429(3) 0.0519(18) Uani 1 1 d .
H4A H 0.4041 0.2454 1.0047 0.078 Uiso 1 1 calc R
H4B H 0.3534 0.1938 1.0561 0.078 Uiso 1 1 calc R
H4C H 0.4349 0.2824 1.0801 0.078 Uiso 1 1 calc R
C5 C 0.2412(5) 0.3386(5) 1.0836(2) 0.0530(18) Uani 1 1 d .
H5A H 0.2990 0.3574 1.1231 0.080 Uiso 1 1 calc R
H5B H 0.2115 0.2758 1.0916 0.080 Uiso 1 1 calc R
H5C H 0.1857 0.3887 1.0743 0.080 Uiso 1 1 calc R
C6 C 0.3302(5) 0.4277(4) 1.0102(3) 0.0558(19) Uani 1 1 d .
H6A H 0.3852 0.4491 1.0503 0.084 Uiso 1 1 calc R
H6B H 0.2735 0.4766 0.9981 0.084 Uiso 1 1 calc R
H6C H 0.3611 0.4202 0.9737 0.084 Uiso 1 1 calc R
C7 C 0.0529(4) 0.3409(4) 0.9329(3) 0.0375(15) Uani 1 1 d .
C8 C -0.0037(4) 0.3053(4) 0.9832(3) 0.0515(18) Uani 1 1 d .
H8A H -0.0759 0.3317 0.9709 0.077 Uiso 1 1 calc R
H8B H 0.0357 0.3279 1.0279 0.077 Uiso 1 1 calc R
H8C H -0.0067 0.2337 0.9828 0.077 Uiso 1 1 calc R
C9 C 0.0629(5) 0.4536(4) 0.9363(3) 0.0501(18) Uani 1 1 d .
H9A H 0.0974 0.4762 0.9039 0.075 Uiso 1 1 calc R
H9B H 0.1054 0.4732 0.9811 0.075 Uiso 1 1 calc R
H9C H -0.0079 0.4828 0.9262 0.075 Uiso 1 1 calc R
C10 C -0.0165(4) 0.3131(5) 0.8640(3) 0.0525(19) Uani 1 1 d .
H10A H -0.0315 0.2428 0.8626 0.079 Uiso 1 1 calc R
H10B H 0.0204 0.3287 0.8314 0.079 Uiso 1 1 calc R
H10C H -0.0832 0.3496 0.8534 0.079 Uiso 1 1 calc R
C11 C 0.3989(5) 0.0667(4) 0.8667(3) 0.0361(15) Uani 1 1 d .
C12 C 0.4802(4) 0.1357(4) 0.9116(3) 0.0457(17) Uani 1 1 d .
H12A H 0.4739 0.1335 0.9566 0.068 Uiso 1 1 calc R
H12B H 0.4672 0.2025 0.8943 0.068 Uiso 1 1 calc R
H12C H 0.5518 0.1154 0.9126 0.068 Uiso 1 1 calc R
C13 C 0.4182(5) -0.0361(4) 0.8984(3) 0.0558(19) Uani 1 1 d .
H13A H 0.4903 -0.0576 0.9016 0.084 Uiso 1 1 calc R
H13B H 0.3668 -0.0821 0.8707 0.084 Uiso 1 1 calc R
H13C H 0.4097 -0.0337 0.9429 0.084 Uiso 1 1 calc R
C14 C 0.4189(5) 0.0633(4) 0.7980(3) 0.0488(17) Uani 1 1 d .
H14A H 0.4040 0.1276 0.7768 0.073 Uiso 1 1 calc R
H14B H 0.3722 0.0145 0.7699 0.073 Uiso 1 1 calc R
H14C H 0.4930 0.0458 0.8039 0.073 Uiso 1 1 calc R
C15 C 0.1604(5) 0.0519(4) 0.7922(3) 0.0379(15) Uani 1 1 d .
C16 C 0.1599(5) 0.0849(4) 0.7220(2) 0.0468(17) Uani 1 1 d .
H16A H 0.2254 0.0631 0.7137 0.070 Uiso 1 1 calc R
H16B H 0.1552 0.1563 0.7191 0.070 Uiso 1 1 calc R
H16C H 0.0987 0.0561 0.6888 0.070 Uiso 1 1 calc R
C17 C 0.1694(6) -0.0587(4) 0.7969(3) 0.063(2) Uani 1 1 d .
H17A H 0.1731 -0.0796 0.8419 0.095 Uiso 1 1 calc R
H17B H 0.2337 -0.0797 0.7867 0.095 Uiso 1 1 calc R
H17C H 0.1071 -0.0883 0.7650 0.095 Uiso 1 1 calc R
C18 C 0.0523(5) 0.0815(5) 0.7992(3) 0.0549(19) Uani 1 1 d .
H18A H -0.0044 0.0534 0.7625 0.082 Uiso 1 1 calc R
H18B H 0.0462 0.1528 0.7981 0.082 Uiso 1 1 calc R
H18C H 0.0461 0.0570 0.8416 0.082 Uiso 1 1 calc R
C19 C 0.2448(4) 0.4517(4) 0.7159(2) 0.0243(13) Uani 1 1 d .
C20 C 0.2746(4) 0.5333(4) 0.6852(3) 0.0345(14) Uani 1 1 d .
H20 H 0.3360 0.5691 0.7086 0.041 Uiso 1 1 calc R
C21 C 0.2172(5) 0.5631(4) 0.6217(3) 0.0410(16) Uani 1 1 d .
H21 H 0.2397 0.6187 0.6026 0.049 Uiso 1 1 calc R
C22 C 0.1282(5) 0.5131(4) 0.5862(3) 0.0365(15) Uani 1 1 d .
H22 H 0.0895 0.5331 0.5425 0.044 Uiso 1 1 calc R
C23 C 0.0956(4) 0.4326(4) 0.6152(3) 0.0371(15) Uani 1 1 d .
H23 H 0.0336 0.3978 0.5915 0.044 Uiso 1 1 calc R
C24 C 0.1537(4) 0.4026(4) 0.6792(3) 0.0300(14) Uani 1 1 d .
H24 H 0.1304 0.3472 0.6982 0.036 Uiso 1 1 calc R
C25 C 0.4594(4) 0.3655(4) 0.7942(2) 0.0255(13) Uani 1 1 d .
C26 C 0.5548(4) 0.3712(4) 0.8459(3) 0.0341(15) Uani 1 1 d .
H26 H 0.5549 0.4012 0.8865 0.041 Uiso 1 1 calc R
C27 C 0.6497(5) 0.3343(4) 0.8399(3) 0.0445(16) Uani 1 1 d .
H27 H 0.7129 0.3397 0.8761 0.053 Uiso 1 1 calc R
C28 C 0.6526(4) 0.2904(4) 0.7821(3) 0.0404(15) Uani 1 1 d .
H28 H 0.7173 0.2649 0.7780 0.048 Uiso 1 1 calc R
C29 C 0.5602(4) 0.2836(4) 0.7298(3) 0.0341(14) Uani 1 1 d .
H29 H 0.5613 0.2541 0.6892 0.041 Uiso 1 1 calc R
C30 C 0.4657(4) 0.3198(4) 0.7363(2) 0.0293(14) Uani 1 1 d .
H30 H 0.4028 0.3131 0.7000 0.035 Uiso 1 1 calc R
C31 C 0.3775(4) 0.5289(4) 0.8509(3) 0.0410(16) Uani 1 1 d .
H31A H 0.4340 0.5089 0.8914 0.049 Uiso 1 1 calc R
H31B H 0.4129 0.5664 0.8234 0.049 Uiso 1 1 calc R
C32 C 0.3080(5) 0.6013(4) 0.8733(3) 0.0432(16) Uani 1 1 d .
C33 C 0.3418(5) 0.6449(5) 0.9360(3) 0.0499(17) Uani 1 1 d .
H33 H 0.4101 0.6292 0.9649 0.060 Uiso 1 1 calc R
C34 C 0.2787(6) 0.7105(5) 0.9577(3) 0.0597(19) Uani 1 1 d .
H34 H 0.3033 0.7379 1.0010 0.072 Uiso 1 1 calc R
C35 C 0.1804(6) 0.7355(4) 0.9157(3) 0.0553(19) Uani 1 1 d .
H35 H 0.1369 0.7805 0.9300 0.066 Uiso 1 1 calc R
C36 C 0.1458(5) 0.6958(4) 0.8539(3) 0.0561(18) Uani 1 1 d .
H36 H 0.0781 0.7138 0.8252 0.067 Uiso 1 1 calc R
C37 C 0.2078(5) 0.6288(4) 0.8316(3) 0.0466(17) Uani 1 1 d .
H37 H 0.1820 0.6020 0.7881 0.056 Uiso 1 1 calc R
Si1 Si 0.32614(12) 0.41098(11) 0.80270(7) 0.0287(4) Uani 1 1 d .
P1 P 0.18795(11) 0.28429(11) 0.94400(6) 0.0281(4) Uani 1 1 d .
P2 P 0.26355(12) 0.12076(10) 0.85866(6) 0.0276(4) Uani 1 1 d .
Rh1 Rh 0.24576(3) 0.28951(3) 0.850237(19) 0.02554(15) Uani 1 1 d .
H1 H 0.225(3) 0.410(3) 0.846(2) 0.039(14) Uiso 1 1 d .
H2 H 0.288(3) 0.278(3) 0.7926(18) 0.018(11) Uiso 1 1 d .

loop_
_atom_site_aniso_label
_atom_site_aniso_U_11
_atom_site_aniso_U_22
_atom_site_aniso_U_33
_atom_site_aniso_U_23
_atom_site_aniso_U_13
_atom_site_aniso_U_12
C1 0.045(4) 0.037(4) 0.030(3) 0.005(3) 0.014(3) 0.002(3)
C2 0.049(4) 0.028(4) 0.032(3) 0.009(3) 0.018(3) 0.005(3)
C3 0.044(4) 0.040(4) 0.029(3) -0.010(3) 0.007(3) -0.001(3)
C4 0.058(5) 0.061(5) 0.029(3) -0.006(3) 0.001(3) 0.007(4)
C5 0.072(5) 0.060(4) 0.027(3) -0.007(3) 0.015(3) 0.011(4)
C6 0.066(5) 0.042(4) 0.054(4) -0.011(3) 0.009(4) -0.011(4)
C7 0.041(4) 0.042(4) 0.039(3) 0.006(3) 0.026(3) 0.012(3)
C8 0.044(4) 0.069(5) 0.051(4) 0.015(4) 0.028(3) 0.012(4)
C9 0.059(5) 0.048(4) 0.054(4) 0.014(3) 0.033(4) 0.027(3)
C10 0.034(4) 0.079(5) 0.046(4) 0.010(4) 0.014(3) 0.018(3)
C11 0.045(4) 0.028(4) 0.038(3) 0.002(3) 0.016(3) 0.013(3)
C12 0.036(4) 0.049(4) 0.053(4) 0.012(3) 0.014(3) 0.024(3)
C13 0.081(5) 0.037(4) 0.052(4) 0.006(3) 0.024(4) 0.026(4)
C14 0.052(4) 0.055(4) 0.052(4) 0.006(3) 0.035(4) 0.013(3)
C15 0.051(4) 0.035(4) 0.032(3) 0.002(3) 0.018(3) -0.009(3)
C16 0.057(4) 0.048(4) 0.032(3) -0.003(3) 0.007(3) -0.011(3)
C17 0.109(6) 0.035(4) 0.047(4) -0.009(3) 0.025(4) -0.022(4)
C18 0.048(5) 0.075(5) 0.040(4) -0.014(3) 0.011(3) -0.029(4)
C19 0.023(3) 0.022(3) 0.028(3) 0.005(3) 0.009(3) 0.006(3)
C20 0.024(3) 0.041(4) 0.034(3) 0.008(3) 0.002(3) -0.005(3)
C21 0.044(4) 0.041(4) 0.042(4) 0.005(3) 0.018(3) -0.004(3)
C22 0.047(4) 0.039(4) 0.027(3) 0.004(3) 0.016(3) 0.017(3)
C23 0.031(4) 0.039(4) 0.036(3) -0.012(3) 0.002(3) -0.002(3)
C24 0.035(4) 0.021(3) 0.039(3) 0.001(3) 0.017(3) 0.001(3)
C25 0.027(3) 0.025(3) 0.025(3) 0.004(3) 0.007(3) -0.004(3)
C26 0.039(4) 0.036(4) 0.033(3) -0.004(3) 0.019(3) -0.003(3)
C27 0.028(4) 0.057(4) 0.044(4) 0.007(3) 0.003(3) -0.005(3)
C28 0.031(4) 0.041(4) 0.054(4) 0.015(4) 0.020(3) 0.007(3)
C29 0.039(4) 0.030(3) 0.040(3) -0.002(3) 0.022(3) -0.001(3)
C30 0.028(4) 0.031(4) 0.028(3) 0.004(3) 0.007(3) -0.002(3)
C31 0.045(4) 0.043(4) 0.040(3) 0.001(3) 0.020(3) 0.005(3)
C32 0.045(4) 0.040(4) 0.052(4) 0.003(3) 0.026(4) -0.001(3)
C33 0.056(5) 0.049(4) 0.047(4) -0.003(4) 0.019(4) -0.003(4)
C34 0.089(6) 0.043(4) 0.058(4) -0.001(4) 0.038(5) 0.003(4)
C35 0.080(6) 0.038(4) 0.064(5) 0.002(4) 0.047(5) 0.000(4)
C36 0.058(5) 0.041(4) 0.079(5) 0.003(4) 0.033(4) 0.005(4)
C37 0.045(4) 0.036(4) 0.063(4) -0.003(3) 0.023(4) 0.004(3)
Si1 0.0312(10) 0.0271(9) 0.0280(8) 0.0010(7) 0.0092(8) -0.0016(7)
P1 0.0355(9) 0.0269(8) 0.0243(7) 0.0037(7) 0.0128(7) 0.0065(8)
P2 0.0368(10) 0.0228(9) 0.0254(8) 0.0024(7) 0.0129(8) -0.0002(7)
Rh1 0.0292(3) 0.0239(3) 0.0262(2) 0.0037(2) 0.01243(19) 0.0026(2)

loop_
_atom_type_symbol
_atom_type_description
_atom_type_scat_dispersion_real
_atom_type_scat_dispersion_imag
_atom_type_scat_source
C C 0.0033 0.0016 'International Tables Vol C Tables 4.2.6.8 and 6.1.1.4'
H H 0.0000 0.0000 'International Tables Vol C Tables 4.2.6.8 and 6.1.1.4'
Si Si 0.0817 0.0704 'International Tables Vol C Tables 4.2.6.8 and 6.1.1.4'
P P 0.1023 0.0942 'International Tables Vol C Tables 4.2.6.8 and 6.1.1.4'
Rh Rh -1.1178 0.9187 'International Tables Vol C Tables 4.2.6.8 and 6.1.1.4'

loop_
_geom_angle_atom_site_label_1
_geom_angle_atom_site_label_2
_geom_angle_atom_site_label_3
_geom_angle
C2 C1 P1 114.2(4)
C2 C1 H1A 108.7
P1 C1 H1A 108.7
C2 C1 H1B 108.7
P1 C1 H1B 108.7
H1A C1 H1B 107.6
C1 C2 P2 112.8(3)
C1 C2 H2A 109.0
P2 C2 H2A 109.0
C1 C2 H2B 109.0
P2 C2 H2B 109.0
H2A C2 H2B 107.8
C6 C3 C5 110.0(5)
C6 C3 C4 106.7(5)
C5 C3 C4 107.6(5)
C6 C3 P1 108.6(4)
C5 C3 P1 116.3(4)
C4 C3 P1 107.2(4)
C3 C4 H4A 109.5
C3 C4 H4B 109.5
H4A C4 H4B 109.5
C3 C4 H4C 109.5
H4A C4 H4C 109.5
H4B C4 H4C 109.5
C3 C5 H5A 109.5
C3 C5 H5B 109.5
H5A C5 H5B 109.5
C3 C5 H5C 109.5
H5A C5 H5C 109.5
H5B C5 H5C 109.5
C3 C6 H6A 109.5
C3 C6 H6B 109.5
H6A C6 H6B 109.5
C3 C6 H6C 109.5
H6A C6 H6C 109.5
H6B C6 H6C 109.5
C10 C7 C9 108.3(5)
C10 C7 C8 107.5(5)
C9 C7 C8 109.5(4)
C10 C7 P1 107.0(4)
C9 C7 P1 109.7(4)
C8 C7 P1 114.7(4)
C7 C8 H8A 109.5
C7 C8 H8B 109.5
H8A C8 H8B 109.5
C7 C8 H8C 109.5
H8A C8 H8C 109.5
H8B C8 H8C 109.5
C7 C9 H9A 109.5
C7 C9 H9B 109.5
H9A C9 H9B 109.5
C7 C9 H9C 109.5
H9A C9 H9C 109.5
H9B C9 H9C 109.5
C7 C10 H10A 109.5
C7 C10 H10B 109.5
H10A C10 H10B 109.5
C7 C10 H10C 109.5
H10A C10 H10C 109.5
H10B C10 H10C 109.5
C12 C11 C13 107.5(5)
C12 C11 C14 108.2(5)
C13 C11 C14 109.0(4)
C12 C11 P2 106.5(4)
C13 C11 P2 114.9(4)
C14 C11 P2 110.5(4)
C11 C12 H12A 109.5
C11 C12 H12B 109.5
H12A C12 H12B 109.5
C11 C12 H12C 109.5
H12A C12 H12C 109.5
H12B C12 H12C 109.5
C11 C13 H13A 109.5
C11 C13 H13B 109.5
H13A C13 H13B 109.5
C11 C13 H13C 109.5
H13A C13 H13C 109.5
H13B C13 H13C 109.5
C11 C14 H14A 109.5
C11 C14 H14B 109.5
H14A C14 H14B 109.5
C11 C14 H14C 109.5
H14A C14 H14C 109.5
H14B C14 H14C 109.5
C17 C15 C18 108.2(5)
C17 C15 C16 109.3(5)
C18 C15 C16 106.2(5)
C17 C15 P2 115.1(4)
C18 C15 P2 106.4(4)
C16 C15 P2 111.1(4)
C15 C16 H16A 109.5
C15 C16 H16B 109.5
H16A C16 H16B 109.5
C15 C16 H16C 109.5
H16A C16 H16C 109.5
H16B C16 H16C 109.5
C15 C17 H17A 109.5
C15 C17 H17B 109.5
H17A C17 H17B 109.5
C15 C17 H17C 109.5
H17A C17 H17C 109.5
H17B C17 H17C 109.5
C15 C18 H18A 109.5
C15 C18 H18B 109.5
H18A C18 H18B 109.5
C15 C18 H18C 109.5
H18A C18 H18C 109.5
H18B C18 H18C 109.5
C24 C19 C20 116.3(5)
C24 C19 Si1 122.4(4)
C20 C19 Si1 121.3(4)
C21 C20 C19 122.1(5)
C21 C20 H20 119.0
C19 C20 H20 119.0
C22 C21 C20 120.8(5)
C22 C21 H21 119.6
C20 C21 H21 119.6
C21 C22 C23 118.8(5)
C21 C22 H22 120.6
C23 C22 H22 120.6
C22 C23 C24 120.4(5)
C22 C23 H23 119.8
C24 C23 H23 119.8
C19 C24 C23 121.7(5)
C19 C24 H24 119.1
C23 C24 H24 119.1
C30 C25 C26 115.5(5)
C30 C25 Si1 121.5(4)
C26 C25 Si1 122.9(4)
C27 C26 C25 122.3(5)
C27 C26 H26 118.9
C25 C26 H26 118.9
C28 C27 C26 120.4(5)
C28 C27 H27 119.8
C26 C27 H27 119.8
C27 C28 C29 119.1(5)
C27 C28 H28 120.5
C29 C28 H28 120.5
C28 C29 C30 120.2(5)
C28 C29 H29 119.9
C30 C29 H29 119.9
C29 C30 C25 122.6(5)
C29 C30 H30 118.7
C25 C30 H30 118.7
C32 C31 Si1 124.2(4)
C32 C31 H31A 106.3
Si1 C31 H31A 106.3
C32 C31 H31B 106.3
Si1 C31 H31B 106.3
H31A C31 H31B 106.4
C33 C32 C37 116.9(6)
C33 C32 C31 121.5(6)
C37 C32 C31 121.6(5)
C34 C33 C32 122.3(6)
C34 C33 H33 118.9
C32 C33 H33 118.9
C35 C34 C33 119.5(6)
C35 C34 H34 120.3
C33 C34 H34 120.3
C36 C35 C34 119.8(6)
C36 C35 H35 120.1
C34 C35 H35 120.1
C35 C36 C37 121.4(7)
C35 C36 H36 119.3
C37 C36 H36 119.3
C32 C37 C36 120.1(6)
C32 C37 H37 120.0
C36 C37 H37 120.0
C19 Si1 C31 105.7(2)
C19 Si1 C25 105.8(2)
C31 Si1 C25 97.7(2)
C19 Si1 Rh1 114.81(17)
C31 Si1 Rh1 120.10(18)
C25 Si1 Rh1 110.73(16)
C19 Si1 H1 101.5(13)
C31 Si1 H1 86.2(14)
C25 Si1 H1 150.3(13)
Rh1 Si1 H1 45.0(14)
C19 Si1 H2 96.9(11)
C31 Si1 H2 155.9(11)
C25 Si1 H2 84.0(11)
Rh1 Si1 H2 39.4(11)
H1 Si1 H2 81.0(18)
C1 P1 C3 104.6(3)
C1 P1 C7 103.0(3)
C3 P1 C7 109.7(3)
C1 P1 Rh1 107.00(17)
C3 P1 Rh1 116.31(19)
C7 P1 Rh1 114.85(17)
C2 P2 C15 104.1(2)
C2 P2 C11 102.9(2)
C15 P2 C11 108.8(3)
C2 P2 Rh1 107.86(17)
C15 P2 Rh1 113.92(19)
C11 P2 Rh1 117.75(18)
P2 Rh1 P1 87.47(5)
P2 Rh1 Si1 133.37(6)
P1 Rh1 Si1 133.62(6)
P2 Rh1 H1 175.5(14)
P1 Rh1 H1 88.8(14)
Si1 Rh1 H1 51.0(14)
P2 Rh1 H2 84.5(14)
P1 Rh1 H2 171.7(14)
Si1 Rh1 H2 53.0(15)
H1 Rh1 H2 99(2)

loop_
_geom_bond_atom_site_label_1
_geom_bond_atom_site_label_2
_geom_bond_distance
C1 C2 1.538(7)
C1 P1 1.859(5)
C1 H1A 0.9900
C1 H1B 0.9900
C2 P2 1.870(5)
C2 H2A 0.9900
C2 H2B 0.9900
C3 C6 1.540(7)
C3 C5 1.540(7)
C3 C4 1.547(7)
C3 P1 1.882(5)
C4 H4A 0.9800
C4 H4B 0.9800
C4 H4C 0.9800
C5 H5A 0.9800
C5 H5B 0.9800
C5 H5C 0.9800
C6 H6A 0.9800
C6 H6B 0.9800
C6 H6C 0.9800
C7 C10 1.516(7)
C7 C9 1.549(7)
C7 C8 1.550(7)
C7 P1 1.895(6)
C8 H8A 0.9800
C8 H8B 0.9800
C8 H8C 0.9800
C9 H9A 0.9800
C9 H9B 0.9800
C9 H9C 0.9800
C10 H10A 0.9800
C10 H10B 0.9800
C10 H10C 0.9800
C11 C12 1.527(7)
C11 C13 1.546(7)
C11 C14 1.550(7)
C11 P2 1.897(6)
C12 H12A 0.9800
C12 H12B 0.9800
C12 H12C 0.9800
C13 H13A 0.9800
C13 H13B 0.9800
C13 H13C 0.9800
C14 H14A 0.9800
C14 H14B 0.9800
C14 H14C 0.9800
C15 C17 1.521(7)
C15 C18 1.535(8)
C15 C16 1.546(7)
C15 P2 1.888(6)
C16 H16A 0.9800
C16 H16B 0.9800
C16 H16C 0.9800
C17 H17A 0.9800
C17 H17B 0.9800
C17 H17C 0.9800
C18 H18A 0.9800
C18 H18B 0.9800
C18 H18C 0.9800
C19 C24 1.393(7)
C19 C20 1.405(7)
C19 Si1 1.907(5)
C20 C21 1.387(7)
C20 H20 0.9500
C21 C22 1.373(7)
C21 H21 0.9500
C22 C23 1.390(7)
C22 H22 0.9500
C23 C24 1.400(7)
C23 H23 0.9500
C24 H24 0.9500
C25 C30 1.396(6)
C25 C26 1.400(7)
C25 Si1 1.928(5)
C26 C27 1.392(7)
C26 H26 0.9500
C27 C28 1.371(7)
C27 H27 0.9500
C28 C29 1.381(7)
C28 H28 0.9500
C29 C30 1.389(7)
C29 H29 0.9500
C30 H30 0.9500
C31 C32 1.520(7)
C31 Si1 1.920(6)
C31 H31A 0.9900
C31 H31B 0.9900
C32 C33 1.397(7)
C32 C37 1.404(8)
C33 C34 1.394(8)
C33 H33 0.9500
C34 C35 1.377(8)
C34 H34 0.9500
C35 C36 1.360(8)
C35 H35 0.9500
C36 C37 1.404(7)
C36 H36 0.9500
C37 H37 0.9500
Si1 Rh1 2.3536(19)
Si1 H1 1.84(4)
Si1 H2 1.88(4)
P1 Rh1 2.327(2)
P2 Rh1 2.323(2)
Rh1 H1 1.67(4)
Rh1 H2 1.49(4)

loop_
_geom_torsion_atom_site_label_1
_geom_torsion_atom_site_label_2
_geom_torsion_atom_site_label_3
_geom_torsion_atom_site_label_4
_geom_torsion
P1 C1 C2 P2 -37.3(5)
C24 C19 C20 C21 -0.4(8)
Si1 C19 C20 C21 179.1(4)
C19 C20 C21 C22 -0.2(9)
C20 C21 C22 C23 0.9(8)
C21 C22 C23 C24 -0.9(8)
C20 C19 C24 C23 0.4(7)
Si1 C19 C24 C23 -179.2(4)
C22 C23 C24 C19 0.3(8)
C30 C25 C26 C27 0.4(7)
Si1 C25 C26 C27 177.3(4)
C25 C26 C27 C28 -0.1(8)
C26 C27 C28 C29 0.3(8)
C27 C28 C29 C30 -0.9(8)
C28 C29 C30 C25 1.2(8)
C26 C25 C30 C29 -1.0(7)
Si1 C25 C30 C29 -177.9(4)
Si1 C31 C32 C33 138.6(5)
Si1 C31 C32 C37 -42.7(7)
C37 C32 C33 C34 1.9(9)
C31 C32 C33 C34 -179.3(5)
C32 C33 C34 C35 -1.4(10)
C33 C34 C35 C36 0.2(10)
C34 C35 C36 C37 0.4(10)
C33 C32 C37 C36 -1.2(8)
C31 C32 C37 C36 180.0(5)
C35 C36 C37 C32 0.1(9)
C24 C19 Si1 C31 -144.8(4)
C20 C19 Si1 C31 35.7(5)
C24 C19 Si1 C25 112.3(4)
C20 C19 Si1 C25 -67.2(5)
C24 C19 Si1 Rh1 -10.1(5)
C20 C19 Si1 Rh1 170.4(4)
C32 C31 Si1 C19 70.8(5)
C32 C31 Si1 C25 179.6(5)
C32 C31 Si1 Rh1 -61.0(5)
C30 C25 Si1 C19 -33.2(5)
C26 C25 Si1 C19 150.1(4)
C30 C25 Si1 C31 -142.0(4)
C26 C25 Si1 C31 41.3(5)
C30 C25 Si1 Rh1 91.7(4)
C26 C25 Si1 Rh1 -85.0(4)
C2 C1 P1 C3 -93.9(4)
C2 C1 P1 C7 151.5(4)
C2 C1 P1 Rh1 30.0(4)
C6 C3 P1 C1 165.2(4)
C5 C3 P1 C1 -70.1(5)
C4 C3 P1 C1 50.3(4)
C6 C3 P1 C7 -84.9(4)
C5 C3 P1 C7 39.8(5)
C4 C3 P1 C7 160.2(4)
C6 C3 P1 Rh1 47.5(4)
C5 C3 P1 Rh1 172.2(4)
C4 C3 P1 Rh1 -67.4(4)
C10 C7 P1 C1 -76.7(4)
C9 C7 P1 C1 166.1(4)
C8 C7 P1 C1 42.4(5)
C10 C7 P1 C3 172.4(4)
C9 C7 P1 C3 55.2(4)
C8 C7 P1 C3 -68.5(5)
C10 C7 P1 Rh1 39.3(4)
C9 C7 P1 Rh1 -78.0(4)
C8 C7 P1 Rh1 158.4(4)
C1 C2 P2 C15 -94.5(4)
C1 C2 P2 C11 151.9(4)
C1 C2 P2 Rh1 26.8(4)
C17 C15 P2 C2 -62.2(5)
C18 C15 P2 C2 57.7(4)
C16 C15 P2 C2 172.9(4)
C17 C15 P2 C11 47.0(5)
C18 C15 P2 C11 166.9(4)
C16 C15 P2 C11 -77.9(4)
C17 C15 P2 Rh1 -179.4(4)
C18 C15 P2 Rh1 -59.5(4)
C16 C15 P2 Rh1 55.7(4)
C12 C11 P2 C2 -79.8(4)
C13 C11 P2 C2 39.1(5)
C14 C11 P2 C2 162.9(4)
C12 C11 P2 C15 170.2(3)
C13 C11 P2 C15 -70.9(4)
C14 C11 P2 C15 52.9(4)
C12 C11 P2 Rh1 38.6(4)
C13 C11 P2 Rh1 157.5(3)
C14 C11 P2 Rh1 -78.7(4)
C2 P2 Rh1 P1 -6.75(19)
C15 P2 Rh1 P1 108.2(2)
C11 P2 Rh1 P1 -122.5(2)
C2 P2 Rh1 Si1 148.51(19)
C15 P2 Rh1 Si1 -96.5(2)
C11 P2 Rh1 Si1 32.8(2)
C1 P1 Rh1 P2 -10.15(19)
C3 P1 Rh1 P2 106.2(2)
C7 P1 Rh1 P2 -123.8(2)
C1 P1 Rh1 Si1 -165.30(19)
C3 P1 Rh1 Si1 -48.9(2)
C7 P1 Rh1 Si1 81.0(2)
C19 Si1 Rh1 P2 97.91(18)
C31 Si1 Rh1 P2 -134.3(2)
C25 Si1 Rh1 P2 -21.74(19)
C19 Si1 Rh1 P1 -117.37(18)
C31 Si1 Rh1 P1 10.4(2)
C25 Si1 Rh1 P1 122.98(18)
